data_4300295
loop_
_publ_author_name
'Yin, Ping'
'Gao, Song'
'Wang, Zhe-Ming'
'Yan, Chun-Hua'
'Zheng, Li-Min'
'Xin, Xin-Quan'

_publ_section_title
;
 Field-Induced Magnetic Transitions in Metal Phosphonates with Ladderlike
 Chain Structures: (NH3C6H4NH3)M2(hedpH)2&#x00B7;H2O [M = Fe, Co, Mn, Zn;
 hedp = C(CH3)(OH)(PO3)2]
;
_journal_coden_ASTM INOCAJ
_journal_issue 8
_journal_name_full 'Inorganic Chemistry'
_journal_page_first 2761
_journal_page_last 2765
_journal_paper_doi 10.1021/ic048437l
_journal_volume 44
_journal_year 2005
_chemical_formula_sum 'C10 H22 Co2 N2 O15 P4'
_chemical_formula_weight 652.04
_space_group_IT_number 2
_symmetry_cell_setting triclinic
_symmetry_space_group_name_Hall '-P 1'
_symmetry_space_group_name_H-M 'P -1'
_cell_angle_alpha 87.452(4)
_cell_angle_beta 88.909(4)
_cell_angle_gamma 78.415(4)
_cell_formula_units_Z 2
_cell_length_a 5.4651(14)
_cell_length_b 12.406(3)
_cell_length_c 15.362(4)
_cell_measurement_temperature 293(2)
_cell_volume 1019.3(5)
_diffrn_ambient_temperature 293(2)
_exptl_crystal_density_diffrn 2.125
_cod_duplicate_entry 4300832
_cod_original_sg_symbol_H-M P-1
_cod_database_code 4300295

loop_
_symmetry_equiv_pos_as_xyz
'x, y, z'
'-x, -y, -z'

loop_
_atom_site_label
_atom_site_type_symbol
_atom_site_fract_x
_atom_site_fract_y
_atom_site_fract_z
_atom_site_U_iso_or_equiv
_atom_site_adp_type
_atom_site_occupancy
_atom_site_symmetry_multiplicity
_atom_site_calc_flag
_atom_site_refinement_flags
_atom_site_disorder_assembly
_atom_site_disorder_group
Co1 Co 1.33339(7) 0.52252(3) 0.09073(3) 0.01499(12) Uani 1 1 d . . .
Co2 Co 0.14080(7) 0.03633(3) 0.40923(2) 0.01341(12) Uani 1 1 d . . .
P1 P 0.89256(14) 0.37835(6) 0.10701(5) 0.01262(17) Uani 1 1 d . . .
P2 P 0.76480(14) 0.60147(6) 0.18359(5) 0.01540(18) Uani 1 1 d . . .
P3 P 0.71472(14) -0.10520(6) 0.39156(5) 0.01200(17) Uani 1 1 d . . .
P4 P 0.62416(14) 0.13028(6) 0.32681(5) 0.01385(17) Uani 1 1 d . . .
O1 O 1.1539(4) 0.39489(17) 0.08593(13) 0.0177(5) Uani 1 1 d . . .
O1W O 0.2040(6) 0.7960(2) 0.2158(2) 0.0520(8) Uani 1 1 d G . .
H1WA H 0.1411 0.7491 0.1838 0.073 Uiso 1 1 d G . .
H1WB H 0.2464 0.7696 0.2704 0.073 Uiso 1 1 d G . .
O2 O 0.6964(4) 0.42736(17) 0.03844(13) 0.0163(4) Uani 1 1 d . . .
O3 O 0.8871(4) 0.25756(16) 0.12590(14) 0.0199(5) Uani 1 1 d . . .
O4 O 1.0173(4) 0.61970(17) 0.15153(15) 0.0212(5) Uani 1 1 d . . .
O5 O 0.5491(4) 0.63519(17) 0.12003(14) 0.0186(5) Uani 1 1 d . . .
O6 O 0.6827(5) 0.6580(2) 0.26947(16) 0.0300(6) Uani 1 1 d . . .
H6 H 0.777(7) 0.696(3) 0.305(3) 0.042 Uiso 1 1 d . . .
O7 O 0.5161(4) 0.44559(18) 0.21605(14) 0.0181(5) Uani 1 1 d D . .
H7 H 0.509(7) 0.3749(12) 0.227(2) 0.025 Uiso 1 1 d D . .
O8 O 0.4398(4) -0.09543(17) 0.41178(13) 0.0182(5) Uani 1 1 d . . .
O9 O 0.8722(4) -0.06695(16) 0.46062(12) 0.0155(4) Uani 1 1 d . . .
O10 O 0.8365(4) -0.22393(17) 0.37048(14) 0.0200(5) Uani 1 1 d . . .
O11 O 0.3712(4) 0.14012(17) 0.36782(14) 0.0206(5) Uani 1 1 d . . .
O12 O 0.8267(4) 0.16129(17) 0.38113(13) 0.0171(4) Uani 1 1 d . . .
O13 O 0.5879(4) 0.20270(18) 0.23973(14) 0.0217(5) Uani 1 1 d . . .
H13 H 0.733(7) 0.208(3) 0.211(2) 0.030 Uiso 1 1 d . . .
O14 O 1.0194(4) -0.01745(17) 0.28736(13) 0.0170(4) Uani 1 1 d D . .
H14 H 1.103(6) -0.0789(17) 0.263(2) 0.024 Uiso 1 1 d D . .
N1 N 0.7327(6) 0.2770(2) 0.5295(2) 0.0204(6) Uani 1 1 d . . .
H11 H 0.871(7) 0.267(3) 0.560(2) 0.029 Uiso 1 1 d . . .
H12 H 0.761(7) 0.251(3) 0.483(3) 0.029 Uiso 1 1 d . . .
H13 H 0.658(7) 0.227(3) 0.557(2) 0.029 Uiso 1 1 d . . .
N2 N 0.5037(6) 0.7751(2) -0.0204(2) 0.0222(6) Uani 1 1 d . . .
H21 H 0.498(7) 0.743(3) 0.031(3) 0.031 Uiso 1 1 d . . .
H22 H 0.361(7) 0.765(3) -0.049(2) 0.031 Uiso 1 1 d . . .
H23 H 0.640(7) 0.744(3) -0.054(2) 0.031 Uiso 1 1 d . . .
C1 C 0.7792(5) 0.4537(2) 0.20504(18) 0.0143(6) Uani 1 1 d . . .
C2 C 0.9280(6) 0.4106(3) 0.2862(2) 0.0242(7) Uani 1 1 d . . .
H2A H 0.8610 0.4538 0.3347 0.036 Uiso 1 1 calc R . .
H2B H 1.0996 0.4157 0.2768 0.036 Uiso 1 1 calc R . .
H2C H 0.9176 0.3351 0.2984 0.036 Uiso 1 1 calc R . .
C3 C 0.7527(5) -0.0130(2) 0.29737(18) 0.0139(6) Uani 1 1 d . . .
C4 C 0.6403(6) -0.0424(3) 0.2140(2) 0.0232(7) Uani 1 1 d . . .
H4A H 0.7101 -0.1175 0.2016 0.035 Uiso 1 1 calc R . .
H4B H 0.6771 0.0052 0.1667 0.035 Uiso 1 1 calc R . .
H4C H 0.4625 -0.0334 0.2212 0.035 Uiso 1 1 calc R . .
C11 C 0.6111(6) 0.3923(2) 0.5149(2) 0.0178(6) Uani 1 1 d . . .
C12 C 0.7060(7) 0.4729(3) 0.5527(2) 0.0285(8) Uani 1 1 d . . .
H12A H 0.832(8) 0.457(3) 0.592(3) 0.043 Uiso 1 1 d . . .
C13 C 0.4033(7) 0.4182(3) 0.4626(2) 0.0285(8) Uani 1 1 d . . .
H13A H 0.346(8) 0.375(4) 0.438(3) 0.043 Uiso 1 1 d . . .
C14 C 0.5049(6) 0.8910(2) -0.00939(19) 0.0178(6) Uani 1 1 d . . .
C15 C 0.6986(6) 0.9351(3) -0.0428(2) 0.0216(7) Uani 1 1 d . . .
H15A H 0.849(7) 0.893(3) -0.071(2) 0.032 Uiso 1 1 d . . .
C16 C 0.6936(6) 1.0461(3) -0.0337(2) 0.0211(7) Uani 1 1 d . . .
H16A H 0.845(7) 1.070(3) -0.063(2) 0.032 Uiso 1 1 d . . .

loop_
_atom_site_aniso_label
_atom_site_aniso_U_11
_atom_site_aniso_U_22
_atom_site_aniso_U_33
_atom_site_aniso_U_23
_atom_site_aniso_U_13
_atom_site_aniso_U_12
Co1 0.0142(2) 0.0154(2) 0.0164(2) -0.00191(16) -0.00029(15) -0.00491(16)
Co2 0.0116(2) 0.0145(2) 0.0140(2) -0.00137(15) -0.00101(15) -0.00200(15)
P1 0.0123(4) 0.0120(4) 0.0140(4) -0.0015(3) -0.0006(3) -0.0032(3)
P2 0.0134(4) 0.0149(4) 0.0184(4) -0.0052(3) -0.0002(3) -0.0031(3)
P3 0.0120(4) 0.0112(4) 0.0129(4) -0.0011(3) -0.0031(3) -0.0023(3)
P4 0.0120(4) 0.0126(4) 0.0166(4) 0.0013(3) -0.0008(3) -0.0019(3)
O1 0.0133(11) 0.0191(11) 0.0220(12) -0.0053(9) 0.0031(8) -0.0057(9)
O1W 0.0318(17) 0.0400(17) 0.087(2) -0.0381(16) 0.0118(16) -0.0076(13)
O2 0.0145(11) 0.0184(11) 0.0151(11) -0.0012(8) -0.0017(8) -0.0009(8)
O3 0.0248(12) 0.0130(11) 0.0217(12) -0.0013(9) 0.0005(9) -0.0034(9)
O4 0.0166(11) 0.0168(11) 0.0316(13) -0.0037(9) 0.0007(9) -0.0063(9)
O5 0.0188(11) 0.0138(11) 0.0230(12) -0.0008(8) -0.0038(9) -0.0030(9)
O6 0.0344(15) 0.0326(14) 0.0262(13) -0.0182(11) 0.0013(11) -0.0109(11)
O7 0.0137(11) 0.0197(11) 0.0220(12) -0.0017(9) 0.0021(8) -0.0056(9)
O8 0.0152(11) 0.0158(11) 0.0231(12) 0.0036(9) -0.0020(9) -0.0027(9)
O9 0.0174(11) 0.0179(11) 0.0125(10) -0.0032(8) -0.0036(8) -0.0057(9)
O10 0.0205(12) 0.0140(11) 0.0245(12) -0.0055(9) -0.0068(9) 0.0005(9)
O11 0.0158(11) 0.0154(11) 0.0299(13) 0.0003(9) 0.0026(9) -0.0019(9)
O12 0.0143(11) 0.0160(11) 0.0208(11) -0.0022(8) -0.0029(8) -0.0020(8)
O13 0.0188(12) 0.0233(12) 0.0221(12) 0.0074(9) -0.0008(9) -0.0039(9)
O14 0.0136(11) 0.0190(11) 0.0181(11) -0.0038(9) 0.0019(8) -0.0019(9)
N1 0.0218(15) 0.0137(14) 0.0247(16) -0.0006(11) -0.0031(12) -0.0009(11)
N2 0.0264(17) 0.0139(14) 0.0273(16) -0.0045(11) -0.0057(13) -0.0052(12)
C1 0.0117(15) 0.0168(15) 0.0153(15) -0.0023(11) 0.0000(11) -0.0043(11)
C2 0.0239(18) 0.0295(19) 0.0195(17) 0.0005(13) -0.0035(13) -0.0063(14)
C3 0.0108(14) 0.0165(15) 0.0142(14) -0.0005(11) -0.0007(11) -0.0023(11)
C4 0.0265(18) 0.0276(18) 0.0171(16) -0.0032(13) -0.0058(13) -0.0083(14)
C11 0.0177(16) 0.0145(15) 0.0203(16) -0.0009(12) 0.0009(12) -0.0013(12)
C12 0.0262(19) 0.0205(18) 0.037(2) -0.0030(15) -0.0144(15) 0.0007(14)
C13 0.031(2) 0.0169(17) 0.038(2) -0.0068(14) -0.0120(16) -0.0053(14)
C14 0.0247(17) 0.0108(14) 0.0184(16) -0.0013(11) -0.0077(12) -0.0043(12)
C15 0.0170(17) 0.0206(17) 0.0261(18) -0.0051(13) 0.0013(13) -0.0001(13)
C16 0.0167(16) 0.0220(17) 0.0257(18) -0.0036(13) 0.0017(13) -0.0060(13)

loop_
_geom_bond_atom_site_label_1
_geom_bond_atom_site_label_2
_geom_bond_distance
_geom_bond_site_symmetry_2
_geom_bond_publ_flag
Co1 O1 2.028(2) . ?
Co1 O2 2.052(2) 2_765 ?
Co1 O5 2.070(2) 1_655 ?
Co1 O4 2.124(2) . ?
Co1 O2 2.249(2) 1_655 ?
Co1 O7 2.267(2) 1_655 ?
Co2 O11 2.048(2) . ?
Co2 O9 2.049(2) 2_656 ?
Co2 O8 2.066(2) . ?
Co2 O12 2.106(2) 1_455 ?
Co2 O14 2.174(2) 1_455 ?
Co2 O9 2.245(2) 1_455 ?
P1 O1 1.510(2) . ?
P1 O3 1.520(2) . ?
P1 O2 1.534(2) . ?
P1 C1 1.839(3) . ?
P2 O4 1.512(2) . ?
P2 O5 1.526(2) . ?
P2 O6 1.538(2) . ?
P2 C1 1.834(3) . ?
P3 O8 1.510(2) . ?
P3 O9 1.528(2) . ?
P3 O10 1.536(2) . ?
P3 C3 1.839(3) . ?
P4 O11 1.493(2) . ?
P4 O12 1.518(2) . ?
P4 O13 1.571(2) . ?
P4 C3 1.848(3) . ?
O2 Co1 2.052(2) 2_765 ?
O2 Co1 2.249(2) 1_455 ?
O5 Co1 2.070(2) 1_455 ?
O7 C1 1.468(3) . ?
O7 Co1 2.267(2) 1_455 ?
O9 Co2 2.049(2) 2_656 ?
O9 Co2 2.245(2) 1_655 ?
O12 Co2 2.106(2) 1_655 ?
O14 C3 1.453(3) . ?
O14 Co2 2.174(2) 1_655 ?
N1 C11 1.460(4) . ?
N2 C14 1.457(4) . ?
C1 C2 1.519(4) . ?
C3 C4 1.520(4) . ?
C11 C12 1.371(4) . ?
C11 C13 1.380(4) . ?
C12 C13 1.375(5) 2_666 ?
C13 C12 1.375(5) 2_666 ?
C14 C15 1.368(4) . ?
C14 C16 1.379(4) 2_675 ?
C15 C16 1.385(4) . ?
C16 C14 1.379(4) 2_675 ?
